data_2225801
loop_
_publ_author_name
'Necefo\(glu, Hacali'
'\,Cimen, Efdal'
'Tercan, Bar\?i\,s'
'Dal, Hakan'
'H\"okelek, Tuncer'

_publ_section_title
;
 Diaquabis(4-methylbenzoato-\k<i>O</i>)bis(nicotinamide-\k<i>N</i>^1^)manganese(II)
;
_journal_coeditor_code CI5069
_journal_issue 5
_journal_name_full 'Acta Crystallographica Section E'
_journal_page_first m490
_journal_page_last m491
_journal_paper_doi 10.1107/S1600536810011815
_journal_volume 66
_journal_year 2010
_chemical_formula_iupac '[Mn (C8 H7 O2)2 (C6 H6 N2 O)2 (H2 O)2]'
_chemical_formula_moiety 'C28 H30 Mn N4 O8'
_chemical_formula_sum 'C28 H30 Mn N4 O8'
_chemical_formula_weight 605.51
_chemical_name_systematic
;
Diaquabis(4-methylbenzoato-\k<i>O</i>)bis(nicotinamide-
\k<i>N</i>^1^)manganese(II)
;
_space_group_IT_number 2
_symmetry_cell_setting triclinic
_symmetry_space_group_name_Hall '-P 1'
_symmetry_space_group_name_H-M 'P -1'
_atom_sites_solution_hydrogens geom
_atom_sites_solution_primary direct
_atom_sites_solution_secondary difmap
_audit_creation_method SHELXL-97
_cell_angle_alpha 66.852(2)
_cell_angle_beta 78.232(4)
_cell_angle_gamma 70.206(3)
_cell_formula_units_Z 1
_cell_length_a 7.3289(2)
_cell_length_b 10.1768(3)
_cell_length_c 10.6292(3)
_cell_measurement_reflns_used 8087
_cell_measurement_temperature 100(2)
_cell_measurement_theta_max 28.35
_cell_measurement_theta_min 2.49
_cell_volume 683.58(4)
_computing_cell_refinement 'SAINT (Bruker, 2007)'
_computing_data_collection 'APEX2 (Bruker, 2007)'
_computing_data_reduction 'SAINT (Bruker, 2007)'
_computing_molecular_graphics 'ORTEP-3 for Windows (Farrugia, 1997)'
_computing_publication_material 'WinGX (Farrugia, 1999) and PLATON (Spek, 2009)'
_computing_structure_refinement 'SHELXL97 (Sheldrick, 2008)'
_computing_structure_solution 'SHELXS97 (Sheldrick, 2008)'
_diffrn_ambient_temperature 100(2)
_diffrn_measured_fraction_theta_full 0.962
_diffrn_measured_fraction_theta_max 0.962
_diffrn_measurement_device_type 'Bruker Kappa APEXII CCD area-detector diffractometer'
_diffrn_measurement_method '\f and \w scans'
_diffrn_radiation_monochromator graphite
_diffrn_radiation_source 'fine-focus sealed tube'
_diffrn_radiation_type MoK\a
_diffrn_radiation_wavelength 0.71073
_diffrn_reflns_av_R_equivalents 0.0279
_diffrn_reflns_av_sigmaI/netI 0.0248
_diffrn_reflns_limit_h_max 9
_diffrn_reflns_limit_h_min -9
_diffrn_reflns_limit_k_max 13
_diffrn_reflns_limit_k_min -11
_diffrn_reflns_limit_l_max 14
_diffrn_reflns_limit_l_min -14
_diffrn_reflns_number 11619
_diffrn_reflns_theta_full 28.37
_diffrn_reflns_theta_max 28.37
_diffrn_reflns_theta_min 2.09
_diffrn_standards_number 0
_exptl_absorpt_coefficient_mu 0.541
_exptl_absorpt_correction_T_max 0.6982
_exptl_absorpt_correction_T_min 0.6492
_exptl_absorpt_correction_type multi-scan
_exptl_absorpt_process_details '(SADABS; Bruker, 2005)'
_exptl_crystal_colour colourless
_exptl_crystal_density_diffrn 1.471
_exptl_crystal_density_method 'not measured'
_exptl_crystal_description Block
_exptl_crystal_F_000 315
_exptl_crystal_size_max 0.38
_exptl_crystal_size_mid 0.25
_exptl_crystal_size_min 0.19
_refine_diff_density_max 0.727
_refine_diff_density_min -0.384
_refine_ls_extinction_method none
_refine_ls_goodness_of_fit_ref 1.076
_refine_ls_hydrogen_treatment mixed
_refine_ls_matrix_type full
_refine_ls_number_parameters 204
_refine_ls_number_reflns 3297
_refine_ls_number_restraints 3
_refine_ls_restrained_S_all 1.101
_refine_ls_R_factor_all 0.0390
_refine_ls_R_factor_gt 0.0350
_refine_ls_shift/su_max 0.001
_refine_ls_shift/su_mean 0.000
_refine_ls_structure_factor_coef Fsqd
_refine_ls_weighting_details 'calc w=1/[\s^2^(Fo^2^)+(0.0580P)^2^+0.3059P] where P=(Fo^2^+2Fc^2^)/3'
_refine_ls_weighting_scheme calc
_refine_ls_wR_factor_gt 0.0964
_refine_ls_wR_factor_ref 0.0993
_reflns_number_gt 3022
_reflns_number_total 3297
_reflns_threshold_expression I>2\s(I)
_cod_data_source_file ci5069.cif
_cod_data_source_block I
_cod_depositor_comments
;
The following automatic conversions were performed:
'_symmetry_cell_setting' value 'Triclinic' changed to 'triclinic'
according to '/home/saulius/struct/CIF-dictionaries/cif_core.dic'
dictionary named 'cif_core.dic' version 2.4.1 from 2010-06-29.

Automatic conversion script
Id: cif_fix_enum 1527 2010-12-29 10:47:43Z saulius 
;
_cod_database_code 2225801
_cod_database_fobs_code 2225801

loop_
_symmetry_equiv_pos_as_xyz
'x, y, z'
'-x, -y, -z'

loop_
_atom_site_type_symbol
_atom_site_label
_atom_site_fract_x
_atom_site_fract_y
_atom_site_fract_z
_atom_site_U_iso_or_equiv
_atom_site_adp_type
_atom_site_calc_flag
_atom_site_refinement_flags
_atom_site_occupancy
_atom_site_disorder_assembly
_atom_site_disorder_group
Mn Mn1 0.0000 0.0000 0.0000 0.01276(11) Uani d S 1 . .
O O1 0.24237(17) -0.33733(12) 0.25988(12) 0.0207(2) Uani d . 1 . .
O O2 0.16077(17) -0.08763(12) 0.17238(12) 0.0201(2) Uani d . 1 . .
O O3 0.78404(16) -0.34130(13) -0.01469(13) 0.0210(3) Uani d . 1 . .
O O4 0.18323(19) 0.15102(14) -0.09400(13) 0.0232(3) Uani d D 1 . .
H H41 0.208(4) 0.190(3) -0.1860(17) 0.064(9) Uiso d D 1 . .
H H42 0.218(4) 0.205(3) -0.058(2) 0.042(7) Uiso d D 1 . .
N N1 0.21166(18) -0.15932(14) -0.10409(13) 0.0143(3) Uani d . 1 . .
N N2 0.84692(19) -0.50868(14) -0.11834(14) 0.0167(3) Uani d . 1 . .
H H21 0.810(3) -0.555(3) -0.159(2) 0.028(5) Uiso d . 1 . .
H H22 0.958(4) -0.545(3) -0.084(2) 0.032(6) Uiso d . 1 . .
C C1 0.2620(2) -0.21470(17) 0.24423(15) 0.0151(3) Uani d . 1 . .
C C2 0.4196(2) -0.21314(16) 0.31505(15) 0.0145(3) Uani d . 1 . .
C C3 0.4331(2) -0.07942(16) 0.31453(15) 0.0164(3) Uani d . 1 . .
H H3 0.3426 0.0099 0.2714 0.020 Uiso calc R 1 . .
C C4 0.5805(2) -0.07856(18) 0.37770(16) 0.0181(3) Uani d . 1 . .
H H4 0.5871 0.0115 0.3767 0.022 Uiso calc R 1 . .
C C5 0.7191(2) -0.21079(19) 0.44279(16) 0.0190(3) Uani d . 1 . .
C C6 0.7063(2) -0.34413(18) 0.44183(16) 0.0203(3) Uani d . 1 . .
H H6 0.7979 -0.4333 0.4839 0.024 Uiso calc R 1 . .
C C7 0.5589(2) -0.34546(17) 0.37902(16) 0.0177(3) Uani d . 1 . .
H H7 0.5528 -0.4355 0.3795 0.021 Uiso calc R 1 . .
C C8 0.8783(3) -0.2097(2) 0.51214(18) 0.0257(4) Uani d . 1 . .
H H8A 0.8947 -0.1115 0.4763 0.039 Uiso calc R 1 . .
H H8B 0.9977 -0.2797 0.4951 0.039 Uiso calc R 1 . .
H H8C 0.8437 -0.2371 0.6092 0.039 Uiso calc R 1 . .
C C9 0.3975(2) -0.22336(16) -0.07444(15) 0.0132(3) Uani d . 1 . .
H H9 0.4418 -0.1971 -0.0142 0.016 Uiso calc R 1 . .
C C10 0.5280(2) -0.32707(16) -0.12893(15) 0.0134(3) Uani d . 1 . .
C C11 0.4623(2) -0.36415(17) -0.22143(16) 0.0170(3) Uani d . 1 . .
H H11 0.5453 -0.4328 -0.2602 0.020 Uiso calc R 1 . .
C C12 0.2710(2) -0.29647(18) -0.25420(17) 0.0198(3) Uani d . 1 . .
H H12 0.2239 -0.3182 -0.3164 0.024 Uiso calc R 1 . .
C C13 0.1508(2) -0.19621(17) -0.19343(16) 0.0172(3) Uani d . 1 . .
H H13 0.0221 -0.1523 -0.2153 0.021 Uiso calc R 1 . .
C C14 0.7300(2) -0.39401(16) -0.08365(15) 0.0142(3) Uani d . 1 . .

loop_
_atom_site_aniso_label
_atom_site_aniso_U_11
_atom_site_aniso_U_22
_atom_site_aniso_U_33
_atom_site_aniso_U_12
_atom_site_aniso_U_13
_atom_site_aniso_U_23
Mn1 0.01065(17) 0.01054(16) 0.01760(17) 0.00071(11) -0.00334(11) -0.00758(12)
O1 0.0252(6) 0.0149(5) 0.0241(6) -0.0030(4) -0.0062(5) -0.0092(5)
O2 0.0216(6) 0.0138(5) 0.0243(6) 0.0035(4) -0.0106(5) -0.0092(4)
O3 0.0160(5) 0.0184(5) 0.0343(6) 0.0021(4) -0.0096(5) -0.0174(5)
O4 0.0308(7) 0.0236(6) 0.0233(6) -0.0146(5) 0.0056(5) -0.0147(5)
N1 0.0126(6) 0.0117(6) 0.0177(6) -0.0003(4) -0.0030(5) -0.0061(5)
N2 0.0120(6) 0.0146(6) 0.0258(7) 0.0020(5) -0.0057(5) -0.0125(5)
C1 0.0149(7) 0.0150(7) 0.0155(7) 0.0004(5) -0.0019(5) -0.0091(6)
C2 0.0147(7) 0.0137(7) 0.0140(6) -0.0008(5) -0.0017(5) -0.0061(5)
C3 0.0175(7) 0.0129(7) 0.0164(7) -0.0004(5) -0.0029(6) -0.0055(6)
C4 0.0209(8) 0.0181(7) 0.0173(7) -0.0059(6) -0.0014(6) -0.0080(6)
C5 0.0170(7) 0.0245(8) 0.0158(7) -0.0045(6) -0.0017(6) -0.0083(6)
C6 0.0182(7) 0.0177(7) 0.0196(7) 0.0026(6) -0.0066(6) -0.0053(6)
C7 0.0203(7) 0.0124(7) 0.0186(7) -0.0006(5) -0.0041(6) -0.0056(6)
C8 0.0199(8) 0.0352(10) 0.0240(8) -0.0067(7) -0.0061(6) -0.0114(7)
C9 0.0137(7) 0.0105(6) 0.0160(6) -0.0017(5) -0.0027(5) -0.0060(5)
C10 0.0118(7) 0.0101(6) 0.0174(7) -0.0007(5) -0.0031(5) -0.0051(5)
C11 0.0146(7) 0.0149(7) 0.0224(7) 0.0015(5) -0.0042(6) -0.0110(6)
C12 0.0181(8) 0.0194(7) 0.0258(8) 0.0016(6) -0.0092(6) -0.0142(7)
C13 0.0137(7) 0.0150(7) 0.0229(7) 0.0008(5) -0.0059(6) -0.0087(6)
C14 0.0127(7) 0.0113(6) 0.0184(7) -0.0007(5) -0.0033(5) -0.0063(5)

loop_
_atom_type_symbol
_atom_type_description
_atom_type_scat_dispersion_real
_atom_type_scat_dispersion_imag
_atom_type_scat_source
C C 0.0030 0.0020 'International Tables Vol C Tables 4.2.6.8 and 6.1.1.4'
H H 0.0000 0.0000 'International Tables Vol C Tables 4.2.6.8 and 6.1.1.4'
Mn Mn 0.3370 0.7280 'International Tables Vol C Tables 4.2.6.8 and 6.1.1.4'
N N 0.0060 0.0030 'International Tables Vol C Tables 4.2.6.8 and 6.1.1.4'
O O 0.0110 0.0060 'International Tables Vol C Tables 4.2.6.8 and 6.1.1.4'

loop_
_geom_angle_atom_site_label_1
_geom_angle_atom_site_label_2
_geom_angle_atom_site_label_3
_geom_angle_site_symmetry_1
_geom_angle_site_symmetry_3
_geom_angle
_geom_angle_publ_flag
O2 Mn1 O2 . 2 180.00(4) ?
O2 Mn1 O4 . . 86.18(5) ?
O2 Mn1 O4 2 . 93.82(5) ?
O2 Mn1 O4 . 2 93.82(5) ?
O2 Mn1 O4 2 2 86.18(5) ?
O2 Mn1 N1 . 2 86.02(4) ?
O2 Mn1 N1 2 2 93.98(4) ?
O2 Mn1 N1 . . 93.98(4) ?
O2 Mn1 N1 2 . 86.02(4) ?
O4 Mn1 O4 . 2 180.00(5) ?
O4 Mn1 N1 . 2 91.32(4) ?
O4 Mn1 N1 2 2 88.68(4) ?
O4 Mn1 N1 . . 88.68(4) ?
O4 Mn1 N1 2 . 91.32(4) ?
N1 Mn1 N1 2 . 180.00(9) ?
C1 O2 Mn1 . . 136.86(10) ?
Mn1 O4 H41 . . 122.2(18) ?
Mn1 O4 H42 . . 129.2(16) ?
H42 O4 H41 . . 107(2) ?
C9 N1 Mn1 . . 121.52(10) ?
C9 N1 C13 . . 117.56(13) ?
C13 N1 Mn1 . . 120.88(10) ?
C14 N2 H21 . . 124.4(15) ?
C14 N2 H22 . . 113.3(16) ?
H21 N2 H22 . . 121(2) ?
O1 C1 O2 . . 125.89(14) ?
O1 C1 C2 . . 118.59(13) ?
O2 C1 C2 . . 115.51(13) ?
C3 C2 C1 . . 120.90(13) ?
C3 C2 C7 . . 118.51(14) ?
C7 C2 C1 . . 120.56(13) ?
C2 C3 H3 . . 119.7 ?
C4 C3 C2 . . 120.59(14) ?
C4 C3 H3 . . 119.7 ?
C3 C4 C5 . . 121.05(14) ?
C3 C4 H4 . . 119.5 ?
C5 C4 H4 . . 119.5 ?
C4 C5 C8 . . 120.94(15) ?
C6 C5 C4 . . 118.20(14) ?
C6 C5 C8 . . 120.86(15) ?
C5 C6 H6 . . 119.5 ?
C7 C6 C5 . . 120.91(14) ?
C7 C6 H6 . . 119.5 ?
C2 C7 H7 . . 119.6 ?
C6 C7 C2 . . 120.74(14) ?
C6 C7 H7 . . 119.6 ?
C5 C8 H8A . . 109.5 ?
C5 C8 H8B . . 109.5 ?
C5 C8 H8C . . 109.5 ?
H8A C8 H8B . . 109.5 ?
H8A C8 H8C . . 109.5 ?
H8B C8 H8C . . 109.5 ?
N1 C9 C10 . . 123.52(13) ?
N1 C9 H9 . . 118.2 ?
C10 C9 H9 . . 118.2 ?
C9 C10 C11 . . 118.15(13) ?
C9 C10 C14 . . 118.12(13) ?
C11 C10 C14 . . 123.72(13) ?
C10 C11 H11 . . 120.7 ?
C12 C11 C10 . . 118.59(14) ?
C12 C11 H11 . . 120.7 ?
C11 C12 H12 . . 120.4 ?
C13 C12 C11 . . 119.26(14) ?
C13 C12 H12 . . 120.4 ?
N1 C13 C12 . . 122.90(14) ?
N1 C13 H13 . . 118.6 ?
C12 C13 H13 . . 118.6 ?
O3 C14 N2 . . 121.84(14) ?
O3 C14 C10 . . 119.46(13) ?
N2 C14 C10 . . 118.71(13) ?

loop_
_geom_bond_atom_site_label_1
_geom_bond_atom_site_label_2
_geom_bond_site_symmetry_2
_geom_bond_distance
_geom_bond_publ_flag
Mn1 O2 . 2.1036(11) yes
Mn1 O2 2 2.1036(11) ?
Mn1 O4 . 2.1924(12) yes
Mn1 O4 2 2.1924(12) ?
Mn1 N1 . 2.2947(13) yes
Mn1 N1 2 2.2947(13) ?
O1 C1 . 1.2466(19) ?
O2 C1 . 1.2690(18) ?
O3 C14 . 1.2464(18) ?
O4 H41 . 0.905(16) ?
O4 H42 . 0.906(16) ?
N1 C9 . 1.3386(18) ?
N1 C13 . 1.345(2) ?
N2 C14 . 1.3283(19) ?
N2 H21 . 0.89(2) ?
N2 H22 . 0.86(2) ?
C1 C2 . 1.509(2) ?
C2 C3 . 1.395(2) ?
C2 C7 . 1.397(2) ?
C3 H3 . 0.93 ?
C4 C3 . 1.387(2) ?
C4 C5 . 1.396(2) ?
C4 H4 . 0.93 ?
C5 C8 . 1.507(2) ?
C6 C5 . 1.396(2) ?
C6 C7 . 1.387(2) ?
C6 H6 . 0.93 ?
C7 H7 . 0.93 ?
C8 H8A . 0.96 ?
C8 H8B . 0.96 ?
C8 H8C . 0.96 ?
C9 C10 . 1.391(2) ?
C9 H9 . 0.93 ?
C11 C10 . 1.396(2) ?
C11 C12 . 1.385(2) ?
C11 H11 . 0.93 ?
C12 H12 . 0.93 ?
C13 C12 . 1.383(2) ?
C13 H13 . 0.93 ?
C14 C10 . 1.4956(19) ?

loop_
_geom_hbond_atom_site_label_D
_geom_hbond_atom_site_label_H
_geom_hbond_atom_site_label_A
_geom_hbond_site_symmetry_A
_geom_hbond_distance_DH
_geom_hbond_distance_HA
_geom_hbond_distance_DA
_geom_hbond_angle_DHA
_geom_hbond_publ_flag
N2 H21 O1 2_645 0.88(3) 1.97(3) 2.8456(19) 174(2) yes
N2 H22 O3 2_745 0.86(3) 2.09(3) 2.952(2) 172(3) yes
O4 H42 O3 2_655 0.90(3) 1.83(3) 2.7071(19) 164(3) yes
C11 H11 O1 2_645 0.93 2.33 3.200(2) 156 yes
O4 H41 Cg1 2_675 0.91(2) 2.33(2) 3.141(2) 149(3) yes
C4 H4 Cg2 2_675 0.93 2.80 3.490(2) 132 yes

loop_
_geom_torsion_atom_site_label_1
_geom_torsion_atom_site_label_2
_geom_torsion_atom_site_label_3
_geom_torsion_atom_site_label_4
_geom_torsion_site_symmetry_1
_geom_torsion_site_symmetry_2
_geom_torsion_site_symmetry_3
_geom_torsion_site_symmetry_4
_geom_torsion
_geom_torsion_publ_flag
O4 Mn1 O2 C1 . . . . -124.12(16) ?
O4 Mn1 O2 C1 2 . . . 55.88(16) ?
N1 Mn1 O2 C1 2 . . . 144.28(16) ?
N1 Mn1 O2 C1 . . . . -35.72(16) ?
O2 Mn1 N1 C9 . . . . -23.31(12) ?
O2 Mn1 N1 C9 2 . . . 156.69(12) ?
O2 Mn1 N1 C13 . . . . 154.04(12) ?
O2 Mn1 N1 C13 2 . . . -25.96(12) ?
O4 Mn1 N1 C9 . . . . 62.76(11) ?
O4 Mn1 N1 C9 2 . . . -117.24(11) ?
O4 Mn1 N1 C13 . . . . -119.89(12) ?
O4 Mn1 N1 C13 2 . . . 60.11(12) ?
Mn1 O2 C1 O1 . . . . -26.6(3) ?
Mn1 O2 C1 C2 . . . . 153.01(12) ?
Mn1 N1 C9 C10 . . . . 176.18(11) ?
C13 N1 C9 C10 . . . . -1.3(2) ?
Mn1 N1 C13 C12 . . . . -177.22(13) ?
C9 N1 C13 C12 . . . . 0.2(2) ?
O1 C1 C2 C3 . . . . -172.31(14) ?
O1 C1 C2 C7 . . . . 9.7(2) ?
O2 C1 C2 C3 . . . . 8.0(2) ?
O2 C1 C2 C7 . . . . -169.99(14) ?
C1 C2 C3 C4 . . . . -178.83(14) ?
C7 C2 C3 C4 . . . . -0.8(2) ?
C1 C2 C7 C6 . . . . 178.70(15) ?
C3 C2 C7 C6 . . . . 0.6(2) ?
C5 C4 C3 C2 . . . . 0.2(2) ?
C3 C4 C5 C6 . . . . 0.4(2) ?
C3 C4 C5 C8 . . . . -179.60(15) ?
C5 C6 C7 C2 . . . . 0.0(2) ?
C7 C6 C5 C4 . . . . -0.6(2) ?
C7 C6 C5 C8 . . . . 179.46(15) ?
N1 C9 C10 C11 . . . . 1.2(2) ?
N1 C9 C10 C14 . . . . -177.98(13) ?
C12 C11 C10 C9 . . . . -0.1(2) ?
C12 C11 C10 C14 . . . . 179.01(15) ?
C10 C11 C12 C13 . . . . -0.8(2) ?
N1 C13 C12 C11 . . . . 0.8(3) ?
O3 C14 C10 C9 . . . . -9.9(2) ?
O3 C14 C10 C11 . . . . 170.95(15) ?
N2 C14 C10 C9 . . . . 170.04(14) ?
N2 C14 C10 C11 . . . . -9.1(2) ?
